data_4515637
loop_
_publ_author_name
'Kishi, Kenta'
'Takizawa, Shinobu'
'Sasai, Hiroaki'

_publ_section_title
;
 Phosphine-Catalyzed Dual Umpolung Domino Michael Reaction: Facile
 Synthesis of Hydroindole- and Hydrobenzofuran-2-Carboxylates
;
_journal_issue 6
_journal_name_full 'ACS Catalysis'
_journal_page_first 5228
_journal_paper_doi 10.1021/acscatal.8b01011
_journal_volume 8
_journal_year 2018
_chemical_formula_moiety 'C13 H17 N O5 S'
_chemical_formula_sum 'C13 H17 N O5 S'
_chemical_formula_weight 299.34
_space_group_crystal_system monoclinic
_space_group_IT_number 14
_space_group_name_Hall '-P 2yn'
_space_group_name_H-M_alt 'P 1 21/n 1'
_atom_sites_solution_hydrogens geom
_atom_sites_solution_primary direct
_atom_sites_solution_secondary difmap
_cell_angle_alpha 90.0000
_cell_angle_beta 92.357(5)
_cell_angle_gamma 90.0000
_cell_formula_units_Z 4
_cell_length_a 5.923(4)
_cell_length_b 16.864(9)
_cell_length_c 14.255(8)
_cell_measurement_reflns_used 4432
_cell_measurement_temperature 123
_cell_measurement_theta_max 27.47
_cell_measurement_theta_min 3.11
_cell_volume 1422.7(15)
_computing_cell_refinement CrystalClear
_computing_data_collection 'CrystalClear (Rigaku Inc., 2007)'
_computing_data_reduction CrystalClear
_computing_molecular_graphics 'CrystalStructure 4.2'
_computing_publication_material 'CrystalStructure 4.2 (Rigaku, 2017)'
_computing_structure_refinement 'SHELXL Version 2017/1 (Sheldrick, 2008)'
_computing_structure_solution 'SIR2011 (Burla, et al., 2012)'
_diffrn_ambient_temperature 123
_diffrn_detector_area_resol_mean 7.314
_diffrn_measured_fraction_theta_full 0.993
_diffrn_measured_fraction_theta_max 0.988
_diffrn_measurement_device_type 'Rigaku Mercury70'
_diffrn_measurement_method \w
_diffrn_radiation_type 'Mo K\a'
_diffrn_radiation_wavelength 0.71075
_diffrn_reflns_av_R_equivalents 0.0299
_diffrn_reflns_Laue_measured_fraction_full 0.993
_diffrn_reflns_Laue_measured_fraction_max 0.988
_diffrn_reflns_limit_h_max 7
_diffrn_reflns_limit_h_min -5
_diffrn_reflns_limit_k_max 21
_diffrn_reflns_limit_k_min -21
_diffrn_reflns_limit_l_max 18
_diffrn_reflns_limit_l_min -15
_diffrn_reflns_number 11128
_diffrn_reflns_point_group_measured_fraction_full 0.993
_diffrn_reflns_point_group_measured_fraction_max 0.988
_diffrn_reflns_theta_full 25.242
_diffrn_reflns_theta_max 27.519
_diffrn_reflns_theta_min 3.105
_diffrn_standards_number 0
_exptl_absorpt_coefficient_mu 0.246
_exptl_absorpt_correction_T_max 0.965
_exptl_absorpt_correction_T_min 0.799
_exptl_absorpt_correction_type multi-scan
_exptl_absorpt_process_details 'REQAB (Rigaku, 1998)'
_exptl_crystal_colour colorless
_exptl_crystal_density_diffrn 1.397
_exptl_crystal_density_method 'not measured'
_exptl_crystal_description block
_exptl_crystal_F_000 632.00
_exptl_crystal_size_max 0.293
_exptl_crystal_size_mid 0.174
_exptl_crystal_size_min 0.145
_refine_diff_density_max 0.33
_refine_diff_density_min -0.30
_refine_ls_extinction_method none
_refine_ls_goodness_of_fit_ref 1.086
_refine_ls_hydrogen_treatment mixed
_refine_ls_number_parameters 211
_refine_ls_number_reflns 3242
_refine_ls_number_restraints 0
_refine_ls_R_factor_all 0.0542
_refine_ls_R_factor_gt 0.0432
_refine_ls_shift/su_max 0.001
_refine_ls_structure_factor_coef Fsqd
_refine_ls_weighting_details 'w = 1/[\s^2^(Fo^2^)+(0.0615P)^2^+0.2423P] where P=(Fo^2^+2Fc^2^)/3'
_refine_ls_weighting_scheme calc
_refine_ls_wR_factor_gt 0.1108
_refine_ls_wR_factor_ref 0.1183
_reflns_Friedel_coverage 0.000
_reflns_number_gt 2691
_reflns_number_total 3242
_reflns_threshold_expression F^2^>2.0\s(F^2^)
_cod_data_source_file cs8b01011_si_002.cif
_cod_data_source_block 20170725_kishi
_cod_original_cell_volume 1422.7(14)
_cod_database_code 4515637

loop_
_space_group_symop_id
_space_group_symop_operation_xyz
1 +X,+Y,+Z
2 1/2-X,1/2+Y,1/2-Z
3 -X,-Y,-Z
4 -1/2+X,-1/2-Y,-1/2+Z

loop_
_atom_site_label
_atom_site_type_symbol
_atom_site_fract_x
_atom_site_fract_y
_atom_site_fract_z
_atom_site_U_iso_or_equiv
_atom_site_adp_type
_atom_site_occupancy
_atom_site_site_symmetry_order
_atom_site_calc_flag
_atom_site_refinement_flags_posn
_atom_site_refinement_flags_adp
_atom_site_refinement_flags_occupancy
_atom_site_disorder_assembly
_atom_site_disorder_group
S1 S 0.91910(7) 0.68810(3) 0.37616(3) 0.02788(14) Uani 1 1 d . . . . .
O1 O 0.6675(2) 0.97601(8) 0.64309(10) 0.0463(4) Uani 1 1 d . . . . .
O2 O 0.9907(2) 0.74690(8) 0.31164(9) 0.0429(4) Uani 1 1 d . . . . .
O3 O 0.6934(2) 0.65847(9) 0.36605(10) 0.0414(3) Uani 1 1 d . . . . .
O4 O 0.7752(3) 0.56524(8) 0.53587(11) 0.0505(4) Uani 1 1 d . . . . .
O5 O 0.5104(3) 0.63484(8) 0.60873(11) 0.0527(4) Uani 1 1 d . . . . .
N1 N 0.9575(2) 0.72505(8) 0.48276(9) 0.0243(3) Uani 1 1 d . . . . .
C1 C 0.8023(3) 0.93573(10) 0.60132(13) 0.0294(4) Uani 1 1 d . . . . .
C2 C 0.7815(3) 0.92424(10) 0.49977(12) 0.0255(3) Uani 1 1 d . . . . .
C3 C 0.8947(3) 0.86808(10) 0.45625(12) 0.0255(3) Uani 1 1 d . . . . .
C4 C 1.0505(2) 0.80786(9) 0.50338(12) 0.0252(3) Uani 1 1 d . . . . .
C5 C 1.0354(3) 0.81128(10) 0.61116(12) 0.0301(4) Uani 1 1 d . . . . .
H3 H 1.179550 0.789812 0.639983 0.036 Uiso 1 1 calc R U . . .
C6 C 1.0016(3) 0.89534(10) 0.64907(13) 0.0336(4) Uani 1 1 d . . . . .
H4B H 0.978698 0.892667 0.717406 0.040 Uiso 1 1 calc R U . . .
H5A H 1.139385 0.927034 0.639449 0.040 Uiso 1 1 calc R U . . .
C7 C 0.8502(3) 0.75375(10) 0.62989(13) 0.0311(4) Uani 1 1 d . . . . .
C8 C 0.8185(3) 0.70441(10) 0.55807(12) 0.0267(4) Uani 1 1 d . . . . .
C9 C 1.2914(3) 0.81785(12) 0.47151(17) 0.0456(5) Uani 1 1 d . . . . .
H6A H 1.389419 0.778301 0.502853 0.055 Uiso 1 1 calc R U . . .
H7C H 1.293755 0.810492 0.403360 0.055 Uiso 1 1 calc R U . . .
H8B H 1.345776 0.871172 0.487821 0.055 Uiso 1 1 calc R U . . .
C10 C 0.6995(3) 0.62705(11) 0.56303(14) 0.0373(4) Uani 1 1 d . . . . .
C11A C 0.4458(10) 0.5584(2) 0.6542(5) 0.0392(13) Uani 0.538(10) 1 d . . P A 1
H11A H 0.559288 0.542290 0.703430 0.047 Uiso 0.462(10) 1 calc R U P A 1
H11B H 0.427244 0.515248 0.607388 0.047 Uiso 0.462(10) 1 calc R U P A 1
C12A C 0.2237(17) 0.5796(8) 0.6957(10) 0.0380(18) Uani 0.538(10) 1 d . . P A 1
H12A H 0.246213 0.623869 0.739592 0.046 Uiso 0.462(10) 1 calc R U P A 1
H12B H 0.165750 0.533588 0.729241 0.046 Uiso 0.462(10) 1 calc R U P A 1
H12C H 0.114861 0.594946 0.645374 0.046 Uiso 0.462(10) 1 calc R U P A 1
C11B C 0.3517(11) 0.5653(3) 0.6169(5) 0.0346(14) Uani 0.462(10) 1 d . . P A 2
H11C H 0.220942 0.570119 0.571673 0.042 Uiso 0.462(10) 1 calc R U P A 2
H11D H 0.430379 0.514610 0.605516 0.042 Uiso 0.462(10) 1 calc R U P A 2
C12B C 0.281(2) 0.5700(10) 0.7125(12) 0.049(3) Uani 0.462(10) 1 d . . P A 2
H12D H 0.178003 0.525952 0.724749 0.059 Uiso 0.462(10) 1 calc R U P A 2
H12E H 0.202421 0.620419 0.721826 0.059 Uiso 0.462(10) 1 calc R U P A 2
H12F H 0.413255 0.566808 0.755741 0.059 Uiso 0.462(10) 1 calc R U P A 2
C13 C 1.1090(3) 0.60856(11) 0.37300(14) 0.0362(4) Uani 1 1 d . . . . .
H15A H 1.063457 0.567298 0.416783 0.043 Uiso 1 1 calc R U . . .
H16B H 1.108423 0.586751 0.309265 0.043 Uiso 1 1 calc R U . . .
H17C H 1.261333 0.627154 0.391181 0.043 Uiso 1 1 calc R U . . .
H1 H 0.675(3) 0.9601(11) 0.4644(14) 0.031 Uiso 1 1 d . U . . .
H2 H 0.890(3) 0.8634(12) 0.3911(15) 0.034 Uiso 1 1 d . U . . .
H9 H 0.784(4) 0.7497(13) 0.6825(16) 0.044 Uiso 1 1 d . U . . .

loop_
_atom_site_aniso_label
_atom_site_aniso_U_11
_atom_site_aniso_U_22
_atom_site_aniso_U_33
_atom_site_aniso_U_23
_atom_site_aniso_U_13
_atom_site_aniso_U_12
S1 0.0299(2) 0.0310(3) 0.0228(2) -0.00413(16) 0.00267(15) 0.00034(15)
O1 0.0630(9) 0.0388(8) 0.0380(8) 0.0002(6) 0.0128(6) 0.0209(7)
O2 0.0642(9) 0.0386(8) 0.0271(7) 0.0019(6) 0.0165(6) 0.0021(6)
O3 0.0299(6) 0.0564(9) 0.0374(8) -0.0141(7) -0.0044(5) -0.0040(6)
O4 0.0720(10) 0.0220(7) 0.0595(10) -0.0054(6) 0.0293(8) -0.0022(6)
O5 0.0715(10) 0.0237(7) 0.0662(11) -0.0079(7) 0.0432(8) -0.0124(6)
N1 0.0266(6) 0.0231(7) 0.0234(7) -0.0030(6) 0.0025(5) -0.0014(5)
C1 0.0360(8) 0.0208(8) 0.0317(10) 0.0023(7) 0.0035(7) 0.0005(6)
C2 0.0238(7) 0.0224(8) 0.0303(9) 0.0056(7) 0.0016(6) -0.0018(6)
C3 0.0268(7) 0.0259(8) 0.0241(9) 0.0038(7) 0.0024(6) -0.0052(6)
C4 0.0214(7) 0.0232(8) 0.0311(9) -0.0024(6) 0.0010(6) -0.0004(6)
C5 0.0336(8) 0.0264(9) 0.0294(10) -0.0036(7) -0.0104(7) 0.0064(6)
C6 0.0426(9) 0.0269(9) 0.0305(10) -0.0052(7) -0.0085(7) 0.0015(7)
C7 0.0494(10) 0.0227(9) 0.0213(9) 0.0029(7) 0.0033(7) 0.0066(7)
C8 0.0336(8) 0.0234(8) 0.0233(9) 0.0023(6) 0.0051(6) 0.0031(6)
C9 0.0201(8) 0.0421(12) 0.0751(16) -0.0118(10) 0.0081(8) -0.0043(7)
C10 0.0558(11) 0.0243(9) 0.0328(10) 0.0007(7) 0.0160(8) -0.0005(8)
C11A 0.047(3) 0.0237(19) 0.047(3) 0.0074(18) 0.008(2) -0.0067(17)
C12A 0.036(3) 0.031(4) 0.047(5) 0.004(3) 0.006(3) -0.009(3)
C11B 0.040(3) 0.030(2) 0.034(3) -0.007(2) 0.009(2) -0.018(2)
C12B 0.072(9) 0.032(4) 0.043(6) 0.005(3) 0.007(5) -0.002(6)
C13 0.0351(9) 0.0326(10) 0.0417(11) -0.0120(8) 0.0085(8) 0.0014(7)

loop_
_atom_type_symbol
_atom_type_description
_atom_type_scat_dispersion_real
_atom_type_scat_dispersion_imag
_atom_type_scat_source
C C 0.0033 0.0016
;
International Tables for Crystallography
(Vol. C, Tables 4.2.6.8 and 6.1.1.4)
;
H H 0.0000 0.0000
;
International Tables for Crystallography
(Vol. C, Table 6.1.1.4)
;
N N 0.0061 0.0033
;
International Tables for Crystallography
(Vol. C, Tables 4.2.6.8 and 6.1.1.4)
;
O O 0.0106 0.0060
;
International Tables for Crystallography
(Vol. C, Tables 4.2.6.8 and 6.1.1.4)
;
S S 0.1246 0.1234
;
International Tables for Crystallography
(Vol. C, Tables 4.2.6.8 and 6.1.1.4)
;

loop_
_geom_angle_atom_site_label_1
_geom_angle_atom_site_label_2
_geom_angle_atom_site_label_3
_geom_angle
O2 S1 O3 118.64(9)
O2 S1 N1 107.31(9)
O3 S1 N1 108.54(7)
O2 S1 C13 107.87(9)
O3 S1 C13 109.18(10)
N1 S1 C13 104.38(8)
C10 O5 C11A 111.3(2)
C10 O5 C11B 120.1(2)
C8 N1 C4 107.12(13)
C8 N1 S1 122.71(12)
C4 N1 S1 123.94(11)
O1 C1 C2 121.79(16)
O1 C1 C6 123.27(17)
C2 C1 C6 114.93(15)
C3 C2 C1 122.26(15)
C3 C2 H1 121.2(11)
C1 C2 H1 116.6(11)
C2 C3 C4 125.60(16)
C2 C3 H2 122.2(12)
C4 C3 H2 112.2(12)
C3 C4 C9 110.82(15)
C3 C4 N1 108.68(13)
C9 C4 N1 112.26(13)
C3 C4 C5 110.98(14)
C9 C4 C5 112.70(15)
N1 C4 C5 100.99(13)
C7 C5 C6 115.41(15)
C7 C5 C4 103.08(13)
C6 C5 C4 113.52(14)
C7 C5 H3 108.2
C6 C5 H3 108.2
C4 C5 H3 108.2
C1 C6 C5 111.80(14)
C1 C6 H4B 109.3
C5 C6 H4B 109.3
C1 C6 H5A 109.3
C5 C6 H5A 109.3
H4B C6 H5A 107.9
C8 C7 C5 110.51(15)
C8 C7 H9 124.5(15)
C5 C7 H9 124.6(15)
C7 C8 N1 111.15(15)
C7 C8 C10 124.50(16)
N1 C8 C10 122.76(15)
C4 C9 H6A 109.5
C4 C9 H7C 109.5
H6A C9 H7C 109.5
C4 C9 H8B 109.5
H6A C9 H8B 109.5
H7C C9 H8B 109.5
O4 C10 O5 125.23(17)
O4 C10 C8 124.12(17)
O5 C10 C8 110.39(15)
O5 C11A C12A 102.1(5)
O5 C11A H11A 111.4
C12A C11A H11A 111.4
O5 C11A H11B 111.4
C12A C11A H11B 111.4
H11A C11A H11B 109.2
C11A C12A H12A 109.5
C11A C12A H12B 109.5
H12A C12A H12B 109.5
C11A C12A H12C 109.5
H12A C12A H12C 109.5
H12B C12A H12C 109.5
C12B C11B O5 103.7(8)
C12B C11B H11C 111.0
O5 C11B H11C 111.0
C12B C11B H11D 111.0
O5 C11B H11D 111.0
H11C C11B H11D 109.0
C11B C12B H12D 109.5
C11B C12B H12E 109.5
H12D C12B H12E 109.5
C11B C12B H12F 109.5
H12D C12B H12F 109.5
H12E C12B H12F 109.5
S1 C13 H15A 109.5
S1 C13 H16B 109.5
H15A C13 H16B 109.5
S1 C13 H17C 109.5
H15A C13 H17C 109.5
H16B C13 H17C 109.5

loop_
_geom_bond_atom_site_label_1
_geom_bond_atom_site_label_2
_geom_bond_distance
S1 O2 1.4287(14)
S1 O3 1.4290(15)
S1 N1 1.6494(16)
S1 C13 1.7524(19)
O1 C1 1.221(2)
O4 C10 1.205(2)
O5 C10 1.325(2)
O5 C11A 1.500(4)
O5 C11B 1.511(4)
N1 C8 1.423(2)
N1 C4 1.526(2)
C1 C2 1.461(3)
C1 C6 1.502(2)
C2 C3 1.329(2)
C2 H1 0.995(19)
C3 C4 1.511(2)
C3 H2 0.93(2)
C4 C9 1.524(2)
C4 C5 1.544(3)
C5 C7 1.497(3)
C5 C6 1.533(2)
C5 H3 1.0000
C6 H4B 0.9900
C6 H5A 0.9900
C7 C8 1.327(2)
C7 H9 0.86(2)
C8 C10 1.486(2)
C9 H6A 0.9800
C9 H7C 0.9800
C9 H8B 0.9800
C11A C12A 1.507(14)
C11A H11A 0.9900
C11A H11B 0.9900
C12A H12A 0.9800
C12A H12B 0.9800
C12A H12C 0.9800
C11B C12B 1.45(2)
C11B H11C 0.9900
C11B H11D 0.9900
C12B H12D 0.9800
C12B H12E 0.9800
C12B H12F 0.9800
C13 H15A 0.9800
C13 H16B 0.9800
C13 H17C 0.9800

loop_
_geom_torsion_atom_site_label_1
_geom_torsion_atom_site_label_2
_geom_torsion_atom_site_label_3
_geom_torsion_atom_site_label_4
_geom_torsion
O2 S1 N1 C8 149.36(13)
O3 S1 N1 C8 20.01(15)
C13 S1 N1 C8 -96.34(14)
O2 S1 N1 C4 0.71(14)
O3 S1 N1 C4 -128.63(12)
C13 S1 N1 C4 115.02(13)
O1 C1 C2 C3 -165.25(17)
C6 C1 C2 C3 15.5(2)
C1 C2 C3 C4 2.1(2)
C2 C3 C4 C9 -117.41(18)
C2 C3 C4 N1 118.79(17)
C2 C3 C4 C5 8.6(2)
C8 N1 C4 C3 -92.76(16)
S1 N1 C4 C3 59.98(16)
C8 N1 C4 C9 144.30(16)
S1 N1 C4 C9 -62.96(18)
C8 N1 C4 C5 24.02(15)
S1 N1 C4 C5 176.76(10)
C3 C4 C5 C7 89.68(16)
C9 C4 C5 C7 -145.36(15)
N1 C4 C5 C7 -25.40(15)
C3 C4 C5 C6 -35.87(19)
C9 C4 C5 C6 89.08(17)
N1 C4 C5 C6 -150.95(13)
O1 C1 C6 C5 138.31(19)
C2 C1 C6 C5 -42.4(2)
C7 C5 C6 C1 -65.1(2)
C4 C5 C6 C1 53.6(2)
C6 C5 C7 C8 144.09(16)
C4 C5 C7 C8 19.76(18)
C5 C7 C8 N1 -4.5(2)
C5 C7 C8 C10 161.43(16)
C4 N1 C8 C7 -13.24(19)
S1 N1 C8 C7 -166.38(13)
C4 N1 C8 C10 -179.41(15)
S1 N1 C8 C10 27.4(2)
C11A O5 C10 O4 21.2(4)
C11B O5 C10 O4 -10.0(5)
C11A O5 C10 C8 -153.1(3)
C11B O5 C10 C8 175.7(4)
C7 C8 C10 O4 -129.1(2)
N1 C8 C10 O4 35.2(3)
C7 C8 C10 O5 45.3(3)
N1 C8 C10 O5 -150.37(17)
C10 O5 C11A C12A -176.6(6)
C10 O5 C11B C12B 139.1(6)
